data_7704984
loop_
_publ_author_name
'Samie, Ali'
'Salimi, Alireza'
'Garrison, Jered C.'

_publ_section_title
;
 Coordination chemistry of mercury(ii) halide complexes: a combined
 experimental, theoretical and (ICSD &amp; CSD) database study on the
 relationship between inorganic and organic units.
;
_journal_issue 34
_journal_name_full 'Dalton transactions (Cambridge, England : 2003)'
_journal_page_first 11859
_journal_page_last 11877
_journal_paper_doi 10.1039/d0dt01541e
_journal_volume 49
_journal_year 2020
_chemical_formula_moiety 'C30 H20 Cl2 Hg N4 O4'
_chemical_formula_sum 'C30 H20 Cl2 Hg N4 O4'
_chemical_formula_weight 771.99
_space_group_crystal_system triclinic
_space_group_IT_number 2
_space_group_name_Hall '-P 1'
_space_group_name_H-M_alt 'P -1'
_atom_sites_solution_hydrogens geom
_audit_creation_method SHELXL-2018/3
_audit_update_record
;
2020-07-13 deposited with the CCDC.	2020-07-31 downloaded from the CCDC.
;
_cell_angle_alpha 106.966(11)
_cell_angle_beta 92.424(10)
_cell_angle_gamma 96.714(8)
_cell_formula_units_Z 2
_cell_length_a 7.777(6)
_cell_length_b 12.712(10)
_cell_length_c 14.892(12)
_cell_measurement_reflns_used 5064
_cell_measurement_temperature 140(2)
_cell_measurement_theta_max 33.6
_cell_measurement_theta_min 2.5
_cell_volume 1394.0(19)
_computing_data_collection 'CrystalClear-SM Expert 2.0 rc14 (Rigaku, 2009)'
_computing_data_reduction 'CrystalClear-SM Expert 2.0 rc14 (Rigaku, 2009)'
_computing_molecular_graphics 'Bruker SHELXTL'
_computing_publication_material 'Bruker SHELXTL'
_computing_structure_refinement 'SHELXL-2018/3 (Sheldrick, 2018)'
_computing_structure_solution 'Bruker SHELXTL'
_diffrn_ambient_temperature 140(2)
_diffrn_detector_area_resol_mean 13.6612
_diffrn_measured_fraction_theta_full 0.998
_diffrn_measured_fraction_theta_max 0.996
_diffrn_measurement_device_type 'Rigaku Mercury375R (2x2 bin mode)'
_diffrn_measurement_method 'profile data from \w-scans'
_diffrn_radiation_monochromator 'Graphite Monochromator'
_diffrn_radiation_source 'fine-focus sealed tube'
_diffrn_radiation_type MoK\a
_diffrn_radiation_wavelength 0.71073
_diffrn_reflns_av_R_equivalents 0.1422
_diffrn_reflns_av_unetI/netI 0.1277
_diffrn_reflns_Laue_measured_fraction_full 0.998
_diffrn_reflns_Laue_measured_fraction_max 0.996
_diffrn_reflns_limit_h_max 10
_diffrn_reflns_limit_h_min -10
_diffrn_reflns_limit_k_max 16
_diffrn_reflns_limit_k_min -16
_diffrn_reflns_limit_l_max 19
_diffrn_reflns_limit_l_min -19
_diffrn_reflns_number 15695
_diffrn_reflns_point_group_measured_fraction_full 0.998
_diffrn_reflns_point_group_measured_fraction_max 0.996
_diffrn_reflns_theta_full 25.242
_diffrn_reflns_theta_max 28.249
_diffrn_reflns_theta_min 1.690
_exptl_absorpt_coefficient_mu 5.757
_exptl_absorpt_correction_T_max 0.2168
_exptl_absorpt_correction_T_min 0.1871
_exptl_absorpt_correction_type sphere
_exptl_absorpt_process_details
;
Interpolation using  Int.Tab. Vol. C (1992) p. 523,Tab. 6.3.3.3
for values of muR in the range 0-2.5, and Int.Tab. Vol.II (1959)
p.302; Table 5.3.6 B for muR in the range 2.6-10.0.
The interpolation procedure of C.W.Dwiggins Jr (Acta Cryst.(1975)
A31,146-148) is used with some modification.
;
_exptl_crystal_colour yellow
_exptl_crystal_density_diffrn 1.839
_exptl_crystal_description prism
_exptl_crystal_F_000 748
_exptl_crystal_size_max 0.200
_exptl_crystal_size_mid 0.200
_exptl_crystal_size_min 0.200
_exptl_crystal_size_rad 0.2000
_refine_diff_density_max 1.698
_refine_diff_density_min -2.920
_refine_diff_density_rms 0.186
_refine_ls_extinction_method none
_refine_ls_goodness_of_fit_ref 1.077
_refine_ls_hydrogen_treatment constr
_refine_ls_matrix_type full
_refine_ls_number_parameters 479
_refine_ls_number_reflns 6864
_refine_ls_number_restraints 204
_refine_ls_restrained_S_all 1.063
_refine_ls_R_factor_all 0.0663
_refine_ls_R_factor_gt 0.0593
_refine_ls_shift/su_max 0.002
_refine_ls_shift/su_mean 0.000
_refine_ls_structure_factor_coef Fsqd
_refine_ls_weighting_details 'w=1/[\s^2^(Fo^2^)+(0.0431P)^2^+0.8759P] where P=(Fo^2^+2Fc^2^)/3'
_refine_ls_weighting_scheme calc
_refine_ls_wR_factor_gt 0.1454
_refine_ls_wR_factor_ref 0.1520
_reflns_Friedel_coverage 0.000
_reflns_number_gt 6011
_reflns_number_total 6864
_reflns_threshold_expression 'I > 2\s(I)'
_cod_data_source_file d0dt01541e2.cif
_cod_data_source_block shelx7
_cod_depositor_comments 'Adding full bibliography for 7704983--7704993.cif.'
_cod_original_cell_volume 1393.9(18)
_cod_database_code 7704984
_shelx_shelxl_version_number 2018/3
_shelx_space_group_comment
;
The symmetry employed for this shelxl refinement is uniquely defined
by the following loop, which should always be used as a source of
symmetry information in preference to the above space-group names.
They are only intended as comments.
;
_shelx_estimated_absorpt_t_min 0.392
_shelx_estimated_absorpt_t_max 0.392
_exptl_absorpt_correction_t_ave 0.2018

loop_
_space_group_symop_operation_xyz
'x, y, z'
'-x, -y, -z'

loop_
_atom_site_label
_atom_site_type_symbol
_atom_site_fract_x
_atom_site_fract_y
_atom_site_fract_z
_atom_site_U_iso_or_equiv
_atom_site_adp_type
_atom_site_occupancy
_atom_site_site_symmetry_order
_atom_site_calc_flag
_atom_site_refinement_flags_posn
_atom_site_refinement_flags_adp
_atom_site_refinement_flags_occupancy
_atom_site_disorder_assembly
_atom_site_disorder_group
N3 N 0.4280(8) 0.7740(5) 0.1012(4) 0.0367(12) Uani 1 1 d . . . . .
N1 N 0.5617(8) 0.6863(5) -0.1258(4) 0.0385(12) Uani 1 1 d . . . . .
N4 N 0.1093(9) 0.8008(5) 0.1795(5) 0.0455(14) Uani 1 1 d . . . . .
N2 N 0.4080(10) 0.6135(6) -0.3103(5) 0.0514(16) Uani 1 1 d . . . . .
C14 C 0.4622(10) 0.5891(6) -0.1603(5) 0.0448(16) Uani 1 1 d . . . . .
H14 H 0.444104 0.542136 -0.121292 0.054 Uiso 1 1 calc R U . . .
C15 C 0.3840(11) 0.5539(7) -0.2511(6) 0.0491(18) Uani 1 1 d . . . . .
H15 H 0.310676 0.484729 -0.271677 0.059 Uiso 1 1 calc R U . . .
C12 C 0.5114(11) 0.7130(6) -0.2778(5) 0.0444(16) Uani 1 1 d . . . . .
C13 C 0.5863(10) 0.7489(6) -0.1857(5) 0.0418(15) Uani 1 1 d . . . . .
H13 H 0.656615 0.819137 -0.163850 0.050 Uiso 1 1 calc R U . . .
O2A O 0.6399(8) 0.8775(5) -0.3003(4) 0.0492(13) Uani 1 1 d . . . . .
O1 O 0.4714(11) 0.7561(5) -0.4216(4) 0.076(2) Uani 1 1 d . . . . .
C11 C 0.5365(11) 0.7794(7) -0.3440(5) 0.0462(17) Uani 1 1 d . . . . .
C10 C 0.5248(9) 1.0259(6) -0.3415(4) 0.0343(13) Uani 1 1 d . . . . .
C1 C 0.6581(10) 0.9603(6) -0.3482(4) 0.0358(13) Uani 1 1 d . . . . .
C5 C 0.5429(10) 1.1113(6) -0.3839(4) 0.0365(14) Uani 1 1 d . . . . .
C2 C 0.8041(11) 0.9756(6) -0.3909(5) 0.0459(17) Uani 1 1 d . . . . .
H2 H 0.893403 0.930375 -0.392076 0.055 Uiso 1 1 calc R U . . .
C9 C 0.3763(10) 1.0116(8) -0.2920(5) 0.054(2) Uani 1 1 d . . . . .
H9 H 0.363252 0.953339 -0.263750 0.064 Uiso 1 1 calc R U . . .
C4 C 0.6958(10) 1.1283(6) -0.4302(4) 0.0411(15) Uani 1 1 d . . . . .
H4 H 0.710578 1.186552 -0.458383 0.049 Uiso 1 1 calc R U . . .
C3 C 0.8197(10) 1.0613(7) -0.4338(5) 0.0452(17) Uani 1 1 d . . . . .
H3 H 0.919911 1.072096 -0.466146 0.054 Uiso 1 1 calc R U . . .
C8 C 0.2515(12) 1.0806(11) -0.2843(6) 0.070(3) Uani 1 1 d . . . . .
H8 H 0.153990 1.071205 -0.249671 0.084 Uiso 1 1 calc R U . . .
C7 C 0.2669(12) 1.1615(10) -0.3256(7) 0.071(3) Uani 1 1 d . . . . .
H7 H 0.179182 1.208509 -0.320556 0.085 Uiso 1 1 calc R U . . .
C6 C 0.4071(12) 1.1773(8) -0.3751(6) 0.055(2) Uani 1 1 d . . . . .
H6 H 0.413205 1.234645 -0.404382 0.067 Uiso 1 1 calc R U . . .
C30 C 0.1833(9) 0.8694(6) 0.1352(5) 0.0381(14) Uani 1 1 d . . . . .
H30 H 0.125320 0.929272 0.129654 0.046 Uiso 1 1 calc R U . . .
C29 C 0.3419(10) 0.8567(6) 0.0969(5) 0.0398(14) Uani 1 1 d . . . . .
H29 H 0.389991 0.908497 0.066831 0.048 Uiso 1 1 calc R U . . .
C28 C 0.3572(11) 0.7044(6) 0.1467(6) 0.0478(18) Uani 1 1 d . . . . .
H28 H 0.416033 0.644904 0.152234 0.057 Uiso 1 1 calc R U . . .
C27 C 0.1994(11) 0.7185(7) 0.1855(6) 0.053(2) Uani 1 1 d . . . . .
Hg1 Hg 0.71924(3) 0.75481(2) 0.03457(2) 0.03937(11) Uani 1 1 d . . . . .
Cl1 Cl 0.7747(3) 0.93792(16) 0.03150(14) 0.0509(4) Uani 1 1 d . . . . .
Cl2 Cl 0.7640(3) 0.58323(18) 0.04766(17) 0.0601(5) Uani 1 1 d . . . . .
C20 C 0.0443(11) 0.3315(7) 0.3186(6) 0.0514(17) Uani 1 1 d . U . . .
O4A O 0.2544(11) 0.5887(7) 0.2682(6) 0.043(2) Uani 0.601(11) 1 d . U P A 1
O3A O -0.006(3) 0.6510(17) 0.2852(9) 0.044(3) Uani 0.601(11) 1 d . U P A 1
C26A C 0.1368(19) 0.6542(12) 0.2561(10) 0.041(3) Uani 0.601(11) 1 d . U P A 1
C24A C 0.034(2) 0.3855(16) 0.1724(11) 0.047(3) Uani 0.601(11) 1 d . U P A 1
H24A H 0.060478 0.432917 0.134610 0.056 Uiso 0.601(11) 1 calc R U P A 1
C25A C 0.0959(15) 0.4131(14) 0.2726(11) 0.034(3) Uani 0.601(11) 1 d . U P A 1
C23A C -0.071(3) 0.279(2) 0.1383(12) 0.056(5) Uani 0.601(11) 1 d . U P A 1
H23A H -0.120295 0.258882 0.075194 0.067 Uiso 0.601(11) 1 calc R U P A 1
C22A C -0.105(3) 0.2106(17) 0.1821(18) 0.074(5) Uani 0.601(11) 1 d . U P A 1
H22A H -0.169587 0.140379 0.150650 0.089 Uiso 0.601(11) 1 calc R U P A 1
C21A C -0.048(3) 0.2359(14) 0.2764(14) 0.057(4) Uani 0.601(11) 1 d . U P A 1
H21A H -0.076404 0.184012 0.310078 0.069 Uiso 0.601(11) 1 calc R U P A 1
C19A C 0.111(2) 0.3641(15) 0.4152(13) 0.055(3) Uani 0.601(11) 1 d . U P A 1
H19A H 0.084157 0.314314 0.450886 0.066 Uiso 0.601(11) 1 calc R U P A 1
C18A C 0.212(3) 0.4619(19) 0.4584(16) 0.058(5) Uani 0.601(11) 1 d . U P A 1
H18A H 0.250839 0.477890 0.522915 0.070 Uiso 0.601(11) 1 calc R U P A 1
C17A C 0.260(2) 0.5410(12) 0.4114(11) 0.045(3) Uani 0.601(11) 1 d . U P A 1
H17A H 0.331642 0.609009 0.442594 0.054 Uiso 0.601(11) 1 calc R U P A 1
C16A C 0.2007(16) 0.5154(10) 0.3191(10) 0.037(3) Uani 0.601(11) 1 d . U P A 1
O4B O 0.1619(17) 0.5280(10) 0.1834(10) 0.046(4) Uani 0.399(11) 1 d . U P A 2
O3B O -0.028(5) 0.641(3) 0.2522(13) 0.049(6) Uani 0.399(11) 1 d . U P A 2
C26B C 0.087(3) 0.6246(18) 0.2113(15) 0.041(4) Uani 0.399(11) 1 d . U P A 2
C25B C 0.119(3) 0.431(3) 0.2985(19) 0.043(5) Uani 0.399(11) 1 d . U P A 2
C16B C 0.073(3) 0.4326(16) 0.2024(15) 0.040(5) Uani 0.399(11) 1 d . U P A 2
C17B C -0.016(3) 0.345(2) 0.1295(17) 0.045(5) Uani 0.399(11) 1 d . U P A 2
H17B H -0.034656 0.349220 0.067275 0.054 Uiso 0.399(11) 1 calc R U P A 2
C18B C -0.075(6) 0.249(3) 0.156(3) 0.069(9) Uani 0.399(11) 1 d . U P A 2
H18B H -0.126877 0.185566 0.107271 0.082 Uiso 0.399(11) 1 calc R U P A 2
C19B C -0.065(4) 0.241(2) 0.239(2) 0.047(5) Uani 0.399(11) 1 d . U P A 2
H19B H -0.124730 0.177764 0.251591 0.056 Uiso 0.399(11) 1 calc R U P A 2
C21B C 0.060(4) 0.317(2) 0.4063(18) 0.063(6) Uani 0.399(11) 1 d . U P A 2
H21B H 0.007152 0.251848 0.418279 0.075 Uiso 0.399(11) 1 calc R U P A 2
C22B C 0.157(4) 0.401(3) 0.476(2) 0.072(6) Uani 0.399(11) 1 d . U P A 2
H22B H 0.162344 0.395273 0.537782 0.087 Uiso 0.399(11) 1 calc R U P A 2
C23B C 0.246(5) 0.494(3) 0.460(2) 0.062(8) Uani 0.399(11) 1 d . U P A 2
H23B H 0.327487 0.543364 0.507688 0.075 Uiso 0.399(11) 1 calc R U P A 2
C24B C 0.216(3) 0.514(2) 0.373(2) 0.052(6) Uani 0.399(11) 1 d . U P A 2
H24B H 0.259989 0.582999 0.364431 0.062 Uiso 0.399(11) 1 calc R U P A 2

loop_
_atom_site_aniso_label
_atom_site_aniso_U_11
_atom_site_aniso_U_22
_atom_site_aniso_U_33
_atom_site_aniso_U_23
_atom_site_aniso_U_13
_atom_site_aniso_U_12
N3 0.039(3) 0.038(3) 0.036(3) 0.014(2) 0.009(2) 0.007(3)
N1 0.044(3) 0.041(3) 0.038(3) 0.021(2) 0.011(2) 0.007(3)
N4 0.041(3) 0.039(3) 0.066(4) 0.025(3) 0.014(3) 0.013(3)
N2 0.056(4) 0.040(3) 0.055(4) 0.013(3) -0.008(3) 0.004(3)
C14 0.045(4) 0.046(4) 0.055(4) 0.031(3) 0.014(3) 0.011(4)
C15 0.047(4) 0.037(4) 0.061(4) 0.016(3) 0.005(4) -0.004(4)
C12 0.046(4) 0.038(4) 0.051(4) 0.018(3) 0.002(3) 0.004(3)
C13 0.048(4) 0.037(3) 0.044(3) 0.022(3) -0.003(3) -0.004(3)
O2A 0.054(3) 0.050(3) 0.050(3) 0.031(2) -0.009(2) -0.004(3)
O1 0.121(6) 0.055(4) 0.051(3) 0.027(3) -0.034(4) -0.008(4)
C11 0.052(4) 0.048(4) 0.041(3) 0.020(3) -0.004(3) 0.003(4)
C10 0.033(3) 0.041(3) 0.028(3) 0.012(2) -0.003(2) 0.000(3)
C1 0.046(4) 0.036(3) 0.031(3) 0.018(2) -0.002(3) 0.006(3)
C5 0.045(4) 0.035(3) 0.032(3) 0.013(2) 0.002(3) 0.010(3)
C2 0.050(4) 0.046(4) 0.048(4) 0.017(3) 0.007(3) 0.025(4)
C9 0.041(4) 0.071(6) 0.036(3) 0.006(3) 0.000(3) -0.017(4)
C4 0.054(4) 0.045(4) 0.031(3) 0.021(3) 0.004(3) 0.005(3)
C3 0.043(4) 0.056(4) 0.044(4) 0.019(3) 0.019(3) 0.017(4)
C8 0.039(4) 0.107(9) 0.045(4) -0.002(5) 0.001(4) 0.004(5)
C7 0.045(5) 0.086(7) 0.065(6) -0.009(5) -0.002(4) 0.031(5)
C6 0.054(5) 0.056(5) 0.054(4) 0.008(4) -0.007(4) 0.026(4)
C30 0.035(3) 0.039(3) 0.044(3) 0.019(3) -0.005(3) 0.004(3)
C29 0.039(3) 0.039(3) 0.041(3) 0.016(3) -0.001(3) -0.005(3)
C28 0.046(4) 0.042(4) 0.072(5) 0.036(4) 0.026(4) 0.016(4)
C27 0.052(5) 0.047(4) 0.080(5) 0.041(4) 0.029(4) 0.027(4)
Hg1 0.03890(17) 0.04417(17) 0.04424(17) 0.02699(12) 0.00666(12) 0.00561(14)
Cl1 0.0520(10) 0.0447(9) 0.0634(11) 0.0295(8) 0.0046(9) 0.0025(9)
Cl2 0.0602(12) 0.0552(11) 0.0852(14) 0.0496(11) 0.0102(11) 0.0126(11)
C20 0.053(4) 0.045(4) 0.061(4) 0.021(3) 0.011(3) 0.008(4)
O4A 0.042(4) 0.043(5) 0.050(5) 0.021(4) 0.011(4) 0.010(4)
O3A 0.047(6) 0.057(6) 0.045(8) 0.037(8) 0.020(8) 0.019(5)
C26A 0.043(6) 0.038(7) 0.042(7) 0.015(6) 0.006(6) 0.003(6)
C24A 0.053(9) 0.050(9) 0.033(7) 0.001(6) 0.010(7) 0.022(7)
C25A 0.024(5) 0.030(6) 0.040(7) 0.003(4) -0.009(5) 0.003(5)
C23A 0.055(9) 0.060(11) 0.035(7) -0.010(6) -0.006(7) 0.005(9)
C22A 0.083(13) 0.045(9) 0.083(11) 0.004(8) -0.007(10) 0.009(9)
C21A 0.064(9) 0.034(6) 0.079(10) 0.024(7) 0.003(9) 0.008(6)
C19A 0.054(9) 0.050(8) 0.068(7) 0.034(7) 0.008(7) -0.002(7)
C18A 0.056(11) 0.064(11) 0.058(8) 0.033(8) 0.008(7) -0.013(9)
C17A 0.047(8) 0.040(7) 0.040(7) 0.007(6) -0.009(6) -0.013(6)
C16A 0.030(5) 0.034(6) 0.045(7) 0.010(5) -0.002(5) 0.001(5)
O4B 0.041(7) 0.027(6) 0.073(9) 0.014(5) 0.034(6) 0.010(6)
O3B 0.068(14) 0.069(12) 0.036(11) 0.043(11) 0.034(11) 0.036(10)
C26B 0.040(10) 0.041(10) 0.042(10) 0.010(8) 0.013(8) 0.003(9)
C25B 0.038(11) 0.041(10) 0.045(10) 0.009(8) -0.006(8) 0.001(8)
C16B 0.069(14) 0.020(8) 0.033(10) 0.003(7) 0.014(9) 0.017(10)
C17B 0.054(13) 0.053(14) 0.040(10) 0.029(10) 0.005(10) 0.018(11)
C18B 0.09(2) 0.047(15) 0.072(11) 0.034(11) -0.031(15) -0.004(15)
C19B 0.061(14) 0.030(9) 0.056(10) 0.024(8) 0.016(10) 0.001(8)
C21B 0.075(17) 0.051(12) 0.061(9) 0.018(9) 0.002(10) 0.003(11)
C22B 0.071(15) 0.078(15) 0.061(9) 0.013(10) 0.006(11) 0.000(13)
C23B 0.066(17) 0.056(14) 0.045(11) -0.005(10) -0.027(12) -0.003(11)
C24B 0.053(12) 0.034(8) 0.064(14) 0.009(9) -0.027(11) 0.009(7)

loop_
_atom_type_symbol
_atom_type_description
_atom_type_scat_dispersion_real
_atom_type_scat_dispersion_imag
_atom_type_scat_source
C C 0.0033 0.0016 'International Tables Vol C Tables 4.2.6.8 and 6.1.1.4'
H H 0.0000 0.0000 'International Tables Vol C Tables 4.2.6.8 and 6.1.1.4'
N N 0.0061 0.0033 'International Tables Vol C Tables 4.2.6.8 and 6.1.1.4'
O O 0.0106 0.0060 'International Tables Vol C Tables 4.2.6.8 and 6.1.1.4'
Cl Cl 0.1484 0.1585 'International Tables Vol C Tables 4.2.6.8 and 6.1.1.4'
Hg Hg -2.3894 9.2266 'International Tables Vol C Tables 4.2.6.8 and 6.1.1.4'

loop_
_geom_angle_atom_site_label_1
_geom_angle_atom_site_label_2
_geom_angle_atom_site_label_3
_geom_angle
_geom_angle_site_symmetry_1
_geom_angle_site_symmetry_3
_geom_angle_publ_flag
C29 N3 C28 117.1(6) . . ?
C29 N3 Hg1 121.2(5) . . ?
C28 N3 Hg1 121.7(5) . . ?
C14 N1 C13 116.3(6) . . ?
C14 N1 Hg1 124.9(4) . . ?
C13 N1 Hg1 118.7(5) . . ?
C30 N4 C27 115.6(6) . . ?
C15 N2 C12 117.3(7) . . ?
N1 C14 C15 122.2(7) . . ?
N2 C15 C14 122.1(7) . . ?
N2 C12 C13 120.2(7) . . ?
N2 C12 C11 117.0(7) . . ?
C13 C12 C11 122.8(7) . . ?
N1 C13 C12 121.8(7) . . ?
C11 O2A C1 118.2(6) . . ?
O1 C11 O2A 123.6(7) . . ?
O1 C11 C12 126.3(8) . . ?
O2A C11 C12 109.9(6) . . ?
C1 C10 C5 117.7(6) . . ?
C1 C10 C9 122.8(7) . . ?
C5 C10 C9 119.5(7) . . ?
C2 C1 C10 123.9(6) . . ?
C2 C1 O2A 119.5(6) . . ?
C10 C1 O2A 116.4(6) . . ?
C10 C5 C6 116.5(7) . . ?
C10 C5 C4 119.3(6) . . ?
C6 C5 C4 124.2(7) . . ?
C1 C2 C3 117.7(6) . . ?
C8 C9 C10 120.9(9) . . ?
C3 C4 C5 119.7(7) . . ?
C4 C3 C2 121.7(7) . . ?
C7 C8 C9 120.0(9) . . ?
C8 C7 C6 121.1(9) . . ?
C7 C6 C5 122.1(9) . . ?
N4 C30 C29 122.4(7) . . ?
N3 C29 C30 121.6(7) . . ?
N3 C28 C27 120.8(7) . . ?
N4 C27 C28 122.4(7) . . ?
N4 C27 C26B 112.7(10) . . ?
C28 C27 C26B 122.5(9) . . ?
N4 C27 C26A 116.1(8) . . ?
C28 C27 C26A 120.4(8) . . ?
Cl2 Hg1 Cl1 160.76(9) . . ?
Cl2 Hg1 N1 96.90(15) . . ?
Cl1 Hg1 N1 94.12(14) . . ?
Cl2 Hg1 N3 100.81(15) . . ?
Cl1 Hg1 N3 95.32(15) . . ?
N1 Hg1 N3 87.81(19) . . ?
C21A C20 C25A 123.8(12) . . ?
C21A C20 C19A 123.4(13) . . ?
C25A C20 C19A 112.7(11) . . ?
C21B C20 C25B 123.1(17) . . ?
C21B C20 C19B 118.8(17) . . ?
C25B C20 C19B 117.9(14) . . ?
C26A O4A C16A 115.0(10) . . ?
O3A C26A O4A 123.9(14) . . ?
O3A C26A C27 125.2(14) . . ?
O4A C26A C27 110.1(10) . . ?
C23A C24A C25A 112.6(16) . . ?
C16A C25A C20 122.9(14) . . ?
C16A C25A C24A 120.9(18) . . ?
C20 C25A C24A 116.2(14) . . ?
C22A C23A C24A 127.3(19) . . ?
C23A C22A C21A 121(2) . . ?
C20 C21A C22A 119.4(17) . . ?
C18A C19A C20 123.6(16) . . ?
C19A C18A C17A 122(2) . . ?
C16A C17A C18A 117.0(16) . . ?
C17A C16A O4A 118.9(12) . . ?
C17A C16A C25A 121.3(14) . . ?
O4A C16A C25A 119.7(14) . . ?
C26B O4B C16B 116.6(14) . . ?
O3B C26B O4B 129(2) . . ?
O3B C26B C27 121(2) . . ?
O4B C26B C27 109.8(13) . . ?
C24B C25B C20 117(3) . . ?
C24B C25B C16B 129(3) . . ?
C20 C25B C16B 114(2) . . ?
C17B C16B O4B 121(2) . . ?
C17B C16B C25B 127(2) . . ?
O4B C16B C25B 111(2) . . ?
C16B C17B C18B 114(2) . . ?
C19B C18B C17B 126(4) . . ?
C18B C19B C20 120(3) . . ?
C22B C21B C20 117(3) . . ?
C21B C22B C23B 124(3) . . ?
C22B C23B C24B 119(2) . . ?
C25B C24B C23B 120(3) . . ?

loop_
_geom_bond_atom_site_label_1
_geom_bond_atom_site_label_2
_geom_bond_distance
_geom_bond_site_symmetry_2
_geom_bond_publ_flag
N3 C29 1.326(9) . ?
N3 C28 1.346(9) . ?
N3 Hg1 2.520(6) . ?
N1 C14 1.327(10) . ?
N1 C13 1.363(8) . ?
N1 Hg1 2.501(6) . ?
N4 C30 1.334(9) . ?
N4 C27 1.347(9) . ?
N2 C15 1.326(10) . ?
N2 C12 1.361(10) . ?
C14 C15 1.382(11) . ?
C12 C13 1.391(10) . ?
C12 C11 1.479(10) . ?
O2A C11 1.368(10) . ?
O2A C1 1.430(8) . ?
O1 C11 1.182(9) . ?
C10 C1 1.394(9) . ?
C10 C5 1.403(9) . ?
C10 C9 1.418(10) . ?
C1 C2 1.347(10) . ?
C5 C6 1.411(10) . ?
C5 C4 1.426(10) . ?
C2 C3 1.411(11) . ?
C9 C8 1.369(14) . ?
C4 C3 1.352(10) . ?
C8 C7 1.340(16) . ?
C7 C6 1.369(14) . ?
C30 C29 1.387(10) . ?
C28 C27 1.387(10) . ?
C27 C26B 1.54(2) . ?
C27 C26A 1.568(16) . ?
Hg1 Cl2 2.310(3) . ?
Hg1 Cl1 2.331(3) . ?
C20 C21A 1.304(19) . ?
C20 C21B 1.37(3) . ?
C20 C25A 1.43(2) . ?
C20 C19A 1.43(2) . ?
C20 C25B 1.45(4) . ?
C20 C19B 1.53(3) . ?
O4A C26A 1.347(16) . ?
O4A C16A 1.402(15) . ?
O3A C26A 1.21(2) . ?
C24A C23A 1.43(3) . ?
C24A C25A 1.47(2) . ?
C25A C16A 1.419(19) . ?
C23A C22A 1.24(3) . ?
C22A C21A 1.39(3) . ?
C19A C18A 1.35(3) . ?
C18A C17A 1.41(2) . ?
C17A C16A 1.363(18) . ?
O4B C26B 1.38(2) . ?
O4B C16B 1.43(2) . ?
O3B C26B 1.11(4) . ?
C25B C24B 1.40(3) . ?
C25B C16B 1.47(3) . ?
C16B C17B 1.39(3) . ?
C17B C18B 1.42(4) . ?
C18B C19B 1.27(4) . ?
C21B C22B 1.37(4) . ?
C22B C23B 1.38(4) . ?
C23B C24B 1.42(4) . ?
